data_7064397
loop_
_publ_author_name
'Hariharan, Selvaraj'
'Muthusamy, Sengodagounder'

_publ_section_title
;
 A visible light-promoted C--H insertion reaction of diazoamides with
 1,3-diketones
;
_journal_issue 20
_journal_name_full 'New Journal of Chemistry'
_journal_page_first 8784
_journal_page_last 8789
_journal_paper_doi 10.1039/D5NJ04942C
_journal_volume 50
_journal_year 2026
_chemical_formula_moiety 'C24 H48 N6 O9 Sm, N6 O18 Sm'
_chemical_formula_sum 'C24 H48 N12 O27 Sm2'
_chemical_formula_weight 1237.44
_space_group_crystal_system triclinic
_space_group_IT_number 2
_space_group_name_Hall '-P 1'
_space_group_name_H-M_alt 'P -1'
_atom_sites_solution_hydrogens geom
_atom_sites_solution_primary dual
_audit_block_doi 10.5517/ccdc.csd.cc2jsjsn
_audit_creation_date 2024-03-28
_audit_creation_method
;
Olex2 1.5
(compiled 2021.12.09 svn.r5202d8cf for OlexSys, GUI svn.r6439)
;
_audit_update_record
;
2024-04-10 deposited with the CCDC.	2026-04-29 downloaded from the CCDC.
;
_cell_angle_alpha 89.481(3)
_cell_angle_beta 89.181(3)
_cell_angle_gamma 74.888(3)
_cell_formula_units_Z 2
_cell_length_a 11.0524(9)
_cell_length_b 13.2206(10)
_cell_length_c 15.5292(13)
_cell_measurement_reflns_used 9511
_cell_measurement_temperature 100.00
_cell_measurement_theta_max 27.14
_cell_measurement_theta_min 2.79
_cell_volume 2190.4(3)
_computing_cell_refinement 'SAINT V8.40B (?, 2016)'
_computing_data_reduction 'SAINT V8.40B (?, 2016)'
_computing_molecular_graphics 'Olex2 1.5 (Dolomanov et al., 2009)'
_computing_publication_material 'Olex2 1.5 (Dolomanov et al., 2009)'
_computing_structure_refinement 'SHELXL 2018/3 (Sheldrick, 2015)'
_computing_structure_solution 'SHELXT 2018/2 (Sheldrick, 2018)'
_diffrn_ambient_temperature 100.00
_diffrn_measured_fraction_theta_full 0.998
_diffrn_measured_fraction_theta_max 0.997
_diffrn_measurement_device_type 'Bruker D8 Quest'
_diffrn_measurement_method '\f and \w scans'
_diffrn_radiation_type MoK\a
_diffrn_radiation_wavelength 0.71073
_diffrn_reflns_av_R_equivalents 0.0502
_diffrn_reflns_av_unetI/netI 0.0243
_diffrn_reflns_Laue_measured_fraction_full 0.998
_diffrn_reflns_Laue_measured_fraction_max 0.997
_diffrn_reflns_limit_h_max 14
_diffrn_reflns_limit_h_min -14
_diffrn_reflns_limit_k_max 16
_diffrn_reflns_limit_k_min -16
_diffrn_reflns_limit_l_max 19
_diffrn_reflns_limit_l_min -19
_diffrn_reflns_number 92450
_diffrn_reflns_point_group_measured_fraction_full 0.998
_diffrn_reflns_point_group_measured_fraction_max 0.997
_diffrn_reflns_theta_full 25.242
_diffrn_reflns_theta_max 27.163
_diffrn_reflns_theta_min 1.909
_diffrn_source_current 1.4
_diffrn_source_power 0.07
_diffrn_source_voltage 50.0
_diffrn_standards_number 0
_exptl_absorpt_coefficient_mu 2.759
_exptl_absorpt_correction_T_max 0.5865
_exptl_absorpt_correction_T_min 0.4324
_exptl_absorpt_correction_type multi-scan
_exptl_absorpt_process_details
;
SADABS-2016/2 (Bruker,2016/2) was used for absorption correction.
wR2(int) was 0.1095 before and 0.0722 after correction.
The Ratio of minimum to maximum transmission is 0.7373.
The \l/2 correction factor is Not present.
;
_exptl_crystal_colour 'clear light colourless'
_exptl_crystal_colour_lustre clear
_exptl_crystal_colour_modifier light
_exptl_crystal_colour_primary colourless
_exptl_crystal_density_diffrn 1.876
_exptl_crystal_description block
_exptl_crystal_F_000 1232
_exptl_crystal_recrystallization_method 'Solvent Diffusion'
_exptl_crystal_size_max 0.401
_exptl_crystal_size_mid 0.272
_exptl_crystal_size_min 0.146
_refine_diff_density_max 0.611
_refine_diff_density_min -0.671
_refine_diff_density_rms 0.082
_refine_ls_extinction_method none
_refine_ls_goodness_of_fit_ref 1.069
_refine_ls_hydrogen_treatment constr
_refine_ls_matrix_type full
_refine_ls_number_parameters 598
_refine_ls_number_reflns 9688
_refine_ls_number_restraints 0
_refine_ls_restrained_S_all 1.069
_refine_ls_R_factor_all 0.0248
_refine_ls_R_factor_gt 0.0207
_refine_ls_shift/su_max 0.002
_refine_ls_shift/su_mean 0.000
_refine_ls_structure_factor_coef Fsqd
_refine_ls_weighting_details 'w=1/[\s^2^(Fo^2^)+(0.0085P)^2^+4.1401P] where P=(Fo^2^+2Fc^2^)/3'
_refine_ls_weighting_scheme calc
_refine_ls_wR_factor_gt 0.0490
_refine_ls_wR_factor_ref 0.0512
_reflns_Friedel_coverage 0.000
_reflns_number_gt 8779
_reflns_number_total 9688
_reflns_threshold_expression 'I > 2\s(I)'
_cod_data_source_file d5nj04942c3.cif
_cod_data_source_block sm_final
_cod_depositor_comments 'Adding full bibliography for 7064396--7064397.cif.'
_cod_database_code 7064397
_shelx_shelxl_version_number 2018/3
_shelx_space_group_comment
;
The symmetry employed for this shelxl refinement is uniquely defined
by the following loop, which should always be used as a source of
symmetry information in preference to the above space-group names.
They are only intended as comments.
;
_shelx_estimated_absorpt_t_max 0.689
_shelx_estimated_absorpt_t_min 0.404
_olex2_refinement_description
;
1. Fixed Uiso
 At 1.2 times of:
  All C(H,H) groups
 At 1.5 times of:
  All C(H,H,H) groups
2.a Secondary CH2 refined with riding coordinates:
 C22(H22A,H22B), C21(H21A,H21B), C4(H4A,H4B), C14(H14A,H14B), C5(H5A,H5B),
 C13(H13A,H13B)
2.b Idealised Me refined as rotating group:
 C24(H24A,H24B,H24C), C2(H2A,H2B,H2C), C3(H3A,H3B,H3C), C25(H25A,H25B,H25C),
 C11(H11A,H11B,H11C), C8(H8A,H8B,H8C), C16(H16A,H16B,H16C), C19(H19A,H19B,H19C),
  C20(H20A,H20B,H20C), C17(H17A,H17B,H17C), C10(H10A,H10B,H10C), C7(H7A,H7B,H7C)
;
_olex2_submission_special_instructions 'No special instructions were received'

loop_
_space_group_symop_operation_xyz
'x, y, z'
'-x, -y, -z'

loop_
_atom_site_label
_atom_site_type_symbol
_atom_site_fract_x
_atom_site_fract_y
_atom_site_fract_z
_atom_site_U_iso_or_equiv
_atom_site_adp_type
_atom_site_occupancy
_atom_site_site_symmetry_order
_atom_site_calc_flag
_atom_site_refinement_flags_posn
_atom_site_refinement_flags_adp
_atom_site_refinement_flags_occupancy
_atom_site_disorder_assembly
_atom_site_disorder_group
Sm1 Sm 0.50068(2) 0.69677(2) 0.25060(2) 0.01523(4) Uani 1 1 d . . . . .
Sm2 Sm -0.10449(2) 0.77689(2) 0.78081(2) 0.01558(4) Uani 1 1 d . . . . .
O19 O 0.22664(17) 0.74784(15) 0.92382(12) 0.0250(4) Uani 1 1 d . . . . .
O1 O 0.54967(17) 0.64647(14) 0.10310(11) 0.0211(4) Uani 1 1 d . . . . .
O18 O -0.26844(16) 0.84804(14) 0.66692(11) 0.0208(4) Uani 1 1 d . . . . .
O8 O 0.42242(16) 0.85227(13) 0.15650(11) 0.0178(4) Uani 1 1 d . . . . .
O11 O -0.16526(17) 0.86674(14) 0.92827(12) 0.0215(4) Uani 1 1 d . . . . .
O20 O 0.05858(17) 0.69789(14) 0.89428(12) 0.0204(4) Uani 1 1 d . . . . .
O21 O 0.08213(17) 0.84283(14) 0.84086(12) 0.0210(4) Uani 1 1 d . . . . .
O12 O -0.20078(17) 0.71463(14) 0.91541(12) 0.0216(4) Uani 1 1 d . . . . .
O3 O 0.64634(16) 0.65584(14) 0.36702(11) 0.0206(4) Uani 1 1 d . . . . .
O9 O 0.29049(16) 0.72670(14) 0.19882(12) 0.0207(4) Uani 1 1 d . . . . .
O14 O -0.14761(17) 0.97716(14) 0.77043(11) 0.0217(4) Uani 1 1 d . . . . .
O23 O -0.03634(18) 0.68367(16) 0.63386(12) 0.0260(4) Uani 1 1 d . . . . .
O26 O -0.24056(17) 0.65074(14) 0.74023(12) 0.0235(4) Uani 1 1 d . . . . .
O16 O -0.46639(18) 0.92287(16) 0.69081(13) 0.0289(4) Uani 1 1 d . . . . .
O7 O 0.62076(16) 0.82545(14) 0.24439(11) 0.0195(4) Uani 1 1 d . . . . .
O6 O 0.51400(18) 0.51200(14) 0.25527(12) 0.0219(4) Uani 1 1 d . . . . .
O2 O 0.72122(16) 0.60202(14) 0.21379(11) 0.0194(4) Uani 1 1 d . . . . .
O4 O 0.39760(17) 0.81788(15) 0.35927(12) 0.0231(4) Uani 1 1 d . . . . .
O17 O -0.34011(17) 0.86390(15) 0.79720(12) 0.0230(4) Uani 1 1 d . . . . .
O15 O -0.02705(18) 0.89228(15) 0.67061(12) 0.0248(4) Uani 1 1 d . . . . .
O25 O -0.1727(2) 0.48061(15) 0.73952(13) 0.0316(5) Uani 1 1 d . . . . .
O27 O -0.05858(17) 0.57664(14) 0.79112(12) 0.0212(4) Uani 1 1 d . . . . .
N6 N 0.1200(2) 0.81243(16) 0.12429(14) 0.0192(4) Uani 1 1 d . . . . .
O22 O 0.1552(2) 0.61275(16) 0.59087(13) 0.0335(5) Uani 1 1 d . . . . .
O5 O 0.38298(17) 0.63004(14) 0.36847(12) 0.0226(4) Uani 1 1 d . . . . .
O10 O -0.2333(2) 0.79411(16) 1.03901(12) 0.0299(4) Uani 1 1 d . . . . .
O24 O 0.11737(18) 0.68303(15) 0.71777(12) 0.0251(4) Uani 1 1 d . . . . .
N10 N 0.12558(19) 0.76311(16) 0.88715(13) 0.0183(4) Uani 1 1 d . . . . .
O13 O -0.0658(2) 1.06265(16) 0.67465(14) 0.0324(5) Uani 1 1 d . . . . .
N1 N 0.6606(2) 0.55110(17) -0.00499(14) 0.0213(4) Uani 1 1 d . . . . .
N7 N -0.20107(19) 0.79173(17) 0.96264(14) 0.0189(4) Uani 1 1 d . . . . .
N9 N -0.3614(2) 0.88024(16) 0.71719(14) 0.0205(4) Uani 1 1 d . . . . .
N2 N 0.8306(2) 0.6761(2) 0.41154(16) 0.0344(6) Uani 1 1 d . . . . .
N5 N 0.6790(2) 0.96364(17) 0.18737(14) 0.0202(4) Uani 1 1 d . . . . .
N8 N -0.0800(2) 0.97948(17) 0.70428(14) 0.0216(5) Uani 1 1 d . . . . .
N12 N -0.1582(2) 0.56753(17) 0.75679(14) 0.0209(4) Uani 1 1 d . . . . .
N3 N 0.2694(2) 0.87539(18) 0.47320(15) 0.0261(5) Uani 1 1 d . . . . .
N11 N 0.0809(2) 0.65912(17) 0.64626(15) 0.0239(5) Uani 1 1 d . . . . .
C24 C 0.0557(2) 0.8998(2) 0.06897(17) 0.0227(5) Uani 1 1 d . . . . .
H24A H 0.024736 0.962820 0.103962 0.034 Uiso 1 1 calc R U . . .
H24B H -0.015050 0.882209 0.040986 0.034 Uiso 1 1 calc R U . . .
H24C H 0.114347 0.912836 0.024970 0.034 Uiso 1 1 calc R U . . .
N4 N 0.5237(2) 0.35945(17) 0.32502(15) 0.0243(5) Uani 1 1 d . . . . .
C22 C 0.3144(2) 0.86428(19) 0.10454(16) 0.0173(5) Uani 1 1 d . . . . .
H22A H 0.338859 0.840612 0.044999 0.021 Uiso 1 1 calc R U . . .
H22B H 0.265517 0.938554 0.102689 0.021 Uiso 1 1 calc R U . . .
C23 C 0.2379(2) 0.79682(19) 0.14657(16) 0.0173(5) Uani 1 1 d . . . . .
C1 C 0.6483(2) 0.58621(19) 0.07478(16) 0.0184(5) Uani 1 1 d . . . . .
C2 C 0.7768(3) 0.4816(2) -0.03878(17) 0.0271(6) Uani 1 1 d . . . . .
H2A H 0.832231 0.523654 -0.059942 0.041 Uiso 1 1 calc R U . . .
H2B H 0.757378 0.440202 -0.086154 0.041 Uiso 1 1 calc R U . . .
H2C H 0.818569 0.434558 0.007127 0.041 Uiso 1 1 calc R U . . .
C3 C 0.5623(3) 0.5926(2) -0.06763(18) 0.0284(6) Uani 1 1 d . . . . .
H3A H 0.484740 0.628058 -0.037287 0.043 Uiso 1 1 calc R U . . .
H3B H 0.547955 0.534867 -0.101729 0.043 Uiso 1 1 calc R U . . .
H3C H 0.588450 0.642553 -0.105877 0.043 Uiso 1 1 calc R U . . .
C6 C 0.7608(2) 0.6452(2) 0.35455(16) 0.0200(5) Uani 1 1 d . . . . .
C21 C 0.5033(2) 0.91284(19) 0.12546(16) 0.0188(5) Uani 1 1 d . . . . .
H21A H 0.457438 0.987711 0.120952 0.023 Uiso 1 1 calc R U . . .
H21B H 0.537914 0.888142 0.067966 0.023 Uiso 1 1 calc R U . . .
C15 C 0.4832(2) 0.4624(2) 0.31693(17) 0.0211(5) Uani 1 1 d . . . . .
C12 C 0.3208(2) 0.8039(2) 0.41513(16) 0.0208(5) Uani 1 1 d . . . . .
C18 C 0.6072(2) 0.89787(19) 0.19042(16) 0.0175(5) Uani 1 1 d . . . . .
C4 C 0.7601(2) 0.5525(2) 0.13345(16) 0.0208(5) Uani 1 1 d . . . . .
H4A H 0.784686 0.475383 0.140475 0.025 Uiso 1 1 calc R U . . .
H4B H 0.832442 0.574983 0.109414 0.025 Uiso 1 1 calc R U . . .
C25 C 0.0439(3) 0.7486(2) 0.1638(2) 0.0294(6) Uani 1 1 d . . . . .
H25A H -0.009389 0.788806 0.209263 0.044 Uiso 1 1 calc R U . . .
H25B H 0.099010 0.685019 0.188582 0.044 Uiso 1 1 calc R U . . .
H25C H -0.008748 0.729347 0.119884 0.044 Uiso 1 1 calc R U . . .
C11 C 0.3009(4) 0.9753(2) 0.4742(2) 0.0412(8) Uani 1 1 d . . . . .
H11A H 0.369164 0.973820 0.432923 0.062 Uiso 1 1 calc R U . . .
H11B H 0.327433 0.988218 0.532118 0.062 Uiso 1 1 calc R U . . .
H11C H 0.227194 1.031308 0.458309 0.062 Uiso 1 1 calc R U . . .
C14 C 0.3939(3) 0.5219(2) 0.38492(18) 0.0248(6) Uani 1 1 d . . . . .
H14A H 0.311196 0.506557 0.380842 0.030 Uiso 1 1 calc R U . . .
H14B H 0.427468 0.502110 0.443217 0.030 Uiso 1 1 calc R U . . .
C5 C 0.8208(2) 0.5998(2) 0.27071(17) 0.0229(5) Uani 1 1 d . . . . .
H5A H 0.875628 0.642086 0.247233 0.027 Uiso 1 1 calc R U . . .
H5B H 0.871838 0.526958 0.279448 0.027 Uiso 1 1 calc R U . . .
C8 C 0.7730(3) 0.7313(3) 0.4887(2) 0.0469(9) Uani 1 1 d . . . . .
H8A H 0.685906 0.768782 0.476806 0.070 Uiso 1 1 calc R U . . .
H8B H 0.819512 0.781496 0.505783 0.070 Uiso 1 1 calc R U . . .
H8C H 0.774693 0.680697 0.535524 0.070 Uiso 1 1 calc R U . . .
C16 C 0.4830(3) 0.3004(2) 0.3943(2) 0.0324(7) Uani 1 1 d . . . . .
H16A H 0.471206 0.341594 0.447412 0.049 Uiso 1 1 calc R U . . .
H16B H 0.546820 0.234293 0.403398 0.049 Uiso 1 1 calc R U . . .
H16C H 0.403710 0.285689 0.378844 0.049 Uiso 1 1 calc R U . . .
C19 C 0.6634(3) 1.0446(2) 0.12089(19) 0.0271(6) Uani 1 1 d . . . . .
H19A H 0.669416 1.012179 0.063949 0.041 Uiso 1 1 calc R U . . .
H19B H 0.729226 1.081446 0.126234 0.041 Uiso 1 1 calc R U . . .
H19C H 0.581118 1.094578 0.127839 0.041 Uiso 1 1 calc R U . . .
C20 C 0.7694(3) 0.9623(2) 0.25478(19) 0.0274(6) Uani 1 1 d . . . . .
H20A H 0.740098 1.024529 0.290858 0.041 Uiso 1 1 calc R U . . .
H20B H 0.850619 0.962210 0.228617 0.041 Uiso 1 1 calc R U . . .
H20C H 0.778355 0.899152 0.290293 0.041 Uiso 1 1 calc R U . . .
C17 C 0.5986(3) 0.2967(2) 0.2567(2) 0.0300(6) Uani 1 1 d . . . . .
H17A H 0.550271 0.252928 0.230256 0.045 Uiso 1 1 calc R U . . .
H17B H 0.675524 0.251818 0.281122 0.045 Uiso 1 1 calc R U . . .
H17C H 0.620227 0.343135 0.212991 0.045 Uiso 1 1 calc R U . . .
C10 C 0.1683(3) 0.8652(3) 0.5317(2) 0.0340(7) Uani 1 1 d . . . . .
H10A H 0.132548 0.809375 0.511416 0.051 Uiso 1 1 calc R U . . .
H10B H 0.102967 0.931529 0.533222 0.051 Uiso 1 1 calc R U . . .
H10C H 0.201650 0.847930 0.589682 0.051 Uiso 1 1 calc R U . . .
C13 C 0.2888(3) 0.6989(2) 0.41808(19) 0.0279(6) Uani 1 1 d . . . . .
H13A H 0.288849 0.673229 0.478158 0.033 Uiso 1 1 calc R U . . .
H13B H 0.205126 0.705157 0.393355 0.033 Uiso 1 1 calc R U . . .
C7 C 0.9662(3) 0.6590(5) 0.4030(2) 0.0697(15) Uani 1 1 d . . . . .
H7A H 0.999833 0.600457 0.363732 0.104 Uiso 1 1 calc R U . . .
H7B H 1.004747 0.642478 0.459602 0.104 Uiso 1 1 calc R U . . .
H7C H 0.985068 0.722477 0.379920 0.104 Uiso 1 1 calc R U . . .

loop_
_atom_site_aniso_label
_atom_site_aniso_U_11
_atom_site_aniso_U_22
_atom_site_aniso_U_33
_atom_site_aniso_U_23
_atom_site_aniso_U_13
_atom_site_aniso_U_12
Sm1 0.01330(6) 0.01636(6) 0.01615(6) 0.00108(5) 0.00059(5) -0.00413(5)
Sm2 0.01443(6) 0.01597(6) 0.01620(6) -0.00106(5) 0.00046(5) -0.00371(5)
O19 0.0190(9) 0.0265(10) 0.0302(10) 0.0015(8) -0.0068(8) -0.0069(8)
O1 0.0195(9) 0.0248(9) 0.0184(9) -0.0006(7) -0.0001(7) -0.0044(7)
O18 0.0180(9) 0.0231(9) 0.0196(9) -0.0013(7) 0.0013(7) -0.0022(7)
O8 0.0157(8) 0.0184(9) 0.0208(9) 0.0036(7) -0.0021(7) -0.0073(7)
O11 0.0252(10) 0.0185(9) 0.0221(9) -0.0002(7) -0.0004(7) -0.0078(7)
O20 0.0196(9) 0.0191(9) 0.0249(9) 0.0028(7) -0.0042(7) -0.0093(7)
O21 0.0219(9) 0.0175(9) 0.0247(9) 0.0034(7) -0.0032(7) -0.0067(7)
O12 0.0228(9) 0.0194(9) 0.0237(9) -0.0026(7) 0.0029(7) -0.0077(7)
O3 0.0162(9) 0.0265(10) 0.0186(9) 0.0004(7) -0.0003(7) -0.0045(7)
O9 0.0169(9) 0.0183(9) 0.0278(10) 0.0060(7) -0.0035(7) -0.0063(7)
O14 0.0243(10) 0.0201(9) 0.0200(9) -0.0013(7) 0.0025(7) -0.0048(7)
O23 0.0221(10) 0.0317(11) 0.0234(10) -0.0017(8) -0.0001(8) -0.0056(8)
O26 0.0202(9) 0.0201(9) 0.0298(10) -0.0009(8) -0.0025(8) -0.0042(7)
O16 0.0181(10) 0.0284(10) 0.0359(11) 0.0005(9) -0.0042(8) 0.0016(8)
O7 0.0179(9) 0.0186(9) 0.0228(9) 0.0023(7) -0.0009(7) -0.0062(7)
O6 0.0256(10) 0.0180(9) 0.0234(9) 0.0011(7) 0.0004(8) -0.0081(7)
O2 0.0143(8) 0.0250(9) 0.0171(8) -0.0048(7) 0.0005(7) -0.0016(7)
O4 0.0209(9) 0.0253(10) 0.0221(9) 0.0004(7) 0.0063(7) -0.0048(8)
O17 0.0219(9) 0.0251(10) 0.0205(9) -0.0021(7) 0.0014(7) -0.0035(8)
O15 0.0246(10) 0.0225(10) 0.0266(10) -0.0017(8) 0.0069(8) -0.0051(8)
O25 0.0474(13) 0.0179(9) 0.0332(11) -0.0023(8) -0.0053(10) -0.0145(9)
O27 0.0185(9) 0.0199(9) 0.0241(9) -0.0030(7) -0.0003(7) -0.0029(7)
N6 0.0176(10) 0.0168(10) 0.0234(11) 0.0008(8) -0.0027(8) -0.0049(8)
O22 0.0352(12) 0.0314(11) 0.0293(11) -0.0059(9) 0.0145(9) -0.0010(9)
O5 0.0213(9) 0.0219(9) 0.0258(10) 0.0003(7) 0.0066(8) -0.0079(8)
O10 0.0335(11) 0.0364(11) 0.0192(9) -0.0035(8) 0.0075(8) -0.0085(9)
O24 0.0226(10) 0.0256(10) 0.0269(10) -0.0027(8) -0.0006(8) -0.0061(8)
N10 0.0166(10) 0.0183(10) 0.0201(10) -0.0017(8) -0.0001(8) -0.0051(8)
O13 0.0358(12) 0.0261(11) 0.0388(12) 0.0102(9) -0.0045(9) -0.0141(9)
N1 0.0268(12) 0.0201(11) 0.0181(10) -0.0003(8) 0.0006(9) -0.0085(9)
N7 0.0150(10) 0.0199(11) 0.0214(11) -0.0025(8) 0.0021(8) -0.0041(8)
N9 0.0197(11) 0.0157(10) 0.0258(11) -0.0014(8) -0.0012(9) -0.0039(8)
N2 0.0183(12) 0.0622(18) 0.0226(12) -0.0129(12) 0.0010(9) -0.0098(12)
N5 0.0215(11) 0.0203(11) 0.0217(11) -0.0038(9) 0.0025(9) -0.0104(9)
N8 0.0190(11) 0.0235(11) 0.0233(11) 0.0029(9) -0.0042(9) -0.0073(9)
N12 0.0239(11) 0.0207(11) 0.0194(11) -0.0008(8) 0.0018(9) -0.0078(9)
N3 0.0285(13) 0.0250(12) 0.0211(11) 0.0020(9) 0.0064(9) -0.0011(10)
N11 0.0257(12) 0.0205(11) 0.0251(12) -0.0004(9) 0.0055(9) -0.0054(9)
C24 0.0207(13) 0.0205(13) 0.0263(13) 0.0025(10) -0.0087(10) -0.0041(10)
N4 0.0262(12) 0.0204(11) 0.0289(12) 0.0057(9) -0.0072(10) -0.0108(9)
C22 0.0164(12) 0.0170(12) 0.0179(12) 0.0006(9) -0.0020(9) -0.0032(9)
C23 0.0151(12) 0.0177(12) 0.0183(12) -0.0028(9) 0.0007(9) -0.0027(9)
C1 0.0230(13) 0.0144(11) 0.0199(12) -0.0002(9) 0.0016(10) -0.0085(10)
C2 0.0401(17) 0.0204(13) 0.0188(13) -0.0038(10) 0.0060(12) -0.0046(12)
C3 0.0316(15) 0.0381(16) 0.0195(13) 0.0001(11) -0.0032(11) -0.0159(13)
C6 0.0178(12) 0.0236(13) 0.0177(12) 0.0032(10) -0.0010(10) -0.0037(10)
C21 0.0196(12) 0.0154(12) 0.0228(12) 0.0024(9) 0.0026(10) -0.0074(10)
C15 0.0197(12) 0.0247(13) 0.0224(13) 0.0035(10) -0.0080(10) -0.0116(10)
C12 0.0157(12) 0.0258(13) 0.0182(12) 0.0030(10) 0.0001(10) -0.0006(10)
C18 0.0156(12) 0.0162(12) 0.0201(12) -0.0050(9) 0.0057(9) -0.0032(9)
C4 0.0209(13) 0.0194(12) 0.0197(12) -0.0059(10) 0.0010(10) -0.0006(10)
C25 0.0196(13) 0.0260(14) 0.0436(17) 0.0083(12) -0.0020(12) -0.0078(11)
C11 0.062(2) 0.0250(15) 0.0336(17) -0.0017(13) 0.0205(16) -0.0078(15)
C14 0.0285(14) 0.0258(14) 0.0240(13) 0.0059(11) -0.0023(11) -0.0142(11)
C5 0.0152(12) 0.0307(14) 0.0210(13) -0.0028(11) -0.0022(10) -0.0025(11)
C8 0.0317(17) 0.079(3) 0.0305(17) -0.0229(17) 0.0021(14) -0.0143(18)
C16 0.0405(17) 0.0270(15) 0.0334(16) 0.0094(12) -0.0073(13) -0.0152(13)
C19 0.0317(15) 0.0215(13) 0.0317(15) 0.0030(11) 0.0018(12) -0.0139(12)
C20 0.0259(14) 0.0277(14) 0.0326(15) -0.0041(12) -0.0027(12) -0.0138(12)
C17 0.0263(15) 0.0227(14) 0.0407(17) 0.0018(12) -0.0029(12) -0.0061(11)
C10 0.0311(16) 0.0359(17) 0.0298(15) -0.0001(13) 0.0146(13) -0.0003(13)
C13 0.0225(14) 0.0321(15) 0.0306(15) -0.0046(12) 0.0090(11) -0.0101(12)
C7 0.0199(17) 0.156(5) 0.0340(19) -0.031(2) 0.0020(14) -0.023(2)

loop_
_atom_type_symbol
_atom_type_description
_atom_type_scat_dispersion_real
_atom_type_scat_dispersion_imag
_atom_type_scat_source
C C 0.0033 0.0016 'International Tables Vol C Tables 4.2.6.8 and 6.1.1.4'
H H 0.0000 0.0000 'International Tables Vol C Tables 4.2.6.8 and 6.1.1.4'
N N 0.0061 0.0033 'International Tables Vol C Tables 4.2.6.8 and 6.1.1.4'
O O 0.0106 0.0060 'International Tables Vol C Tables 4.2.6.8 and 6.1.1.4'
Sm Sm -0.1638 3.4418 'International Tables Vol C Tables 4.2.6.8 and 6.1.1.4'

loop_
_citation_id
_citation_doi
_citation_year
1 10.1021/acs.cgd.4c00869 2024

loop_
_geom_angle_atom_site_label_1
_geom_angle_atom_site_label_2
_geom_angle_atom_site_label_3
_geom_angle
_geom_angle_site_symmetry_1
_geom_angle_site_symmetry_3
_geom_angle_publ_flag
O1 Sm1 O8 71.10(6) . . ?
O1 Sm1 O7 92.57(6) . . ?
O1 Sm1 O6 77.91(6) . . ?
O1 Sm1 O2 62.09(6) . . ?
O1 Sm1 O5 133.26(6) . . ?
O8 Sm1 O2 111.78(6) . . ?
O8 Sm1 O5 127.63(6) . . ?
O3 Sm1 O1 124.89(6) . . ?
O3 Sm1 O8 134.49(6) . . ?
O3 Sm1 O9 149.77(6) . . ?
O3 Sm1 O7 73.69(6) . . ?
O3 Sm1 O6 83.95(6) . . ?
O3 Sm1 O2 62.86(6) . . ?
O3 Sm1 O5 75.70(6) . . ?
O9 Sm1 O1 81.58(6) . . ?
O9 Sm1 O8 63.06(6) . . ?
O9 Sm1 O7 124.08(6) . . ?
O9 Sm1 O6 88.60(6) . . ?
O9 Sm1 O2 141.55(6) . . ?
O9 Sm1 O5 74.95(6) . . ?
O7 Sm1 O8 62.53(6) . . ?
O7 Sm1 O2 72.77(6) . . ?
O7 Sm1 O5 134.01(6) . . ?
O6 Sm1 O8 140.20(6) . . ?
O6 Sm1 O7 144.59(6) . . ?
O6 Sm1 O2 72.66(6) . . ?
O6 Sm1 O5 61.91(6) . . ?
O2 Sm1 O5 120.58(6) . . ?
O4 Sm1 O1 152.48(6) . . ?
O4 Sm1 O8 81.77(6) . . ?
O4 Sm1 O3 77.87(6) . . ?
O4 Sm1 O9 82.14(6) . . ?
O4 Sm1 O7 78.49(6) . . ?
O4 Sm1 O6 123.67(6) . . ?
O4 Sm1 O2 136.21(6) . . ?
O4 Sm1 O5 62.02(6) . . ?
O18 Sm2 O11 112.17(6) . . ?
O18 Sm2 O20 177.61(6) . . ?
O18 Sm2 O21 133.02(6) . . ?
O18 Sm2 O12 111.76(6) . . ?
O18 Sm2 O14 69.92(6) . . ?
O18 Sm2 O23 69.55(6) . . ?
O18 Sm2 O26 65.35(6) . . ?
O18 Sm2 O17 49.85(6) . . ?
O18 Sm2 O15 68.57(6) . . ?
O18 Sm2 O27 110.55(6) . . ?
O18 Sm2 O24 114.04(6) . . ?
O11 Sm2 O21 69.68(6) . . ?
O11 Sm2 O23 178.24(6) . . ?
O11 Sm2 O26 113.34(6) . . ?
O11 Sm2 O24 129.67(6) . . ?
O20 Sm2 O11 69.03(6) . . ?
O20 Sm2 O21 49.21(5) . . ?
O20 Sm2 O12 67.28(6) . . ?
O20 Sm2 O14 112.46(6) . . ?
O20 Sm2 O23 109.26(6) . . ?
O20 Sm2 O26 112.32(6) . . ?
O20 Sm2 O17 130.29(6) . . ?
O20 Sm2 O15 113.05(6) . . ?
O20 Sm2 O27 67.07(6) . . ?
O20 Sm2 O24 65.60(6) . . ?
O12 Sm2 O11 49.61(6) . . ?
O12 Sm2 O21 103.70(6) . . ?
O12 Sm2 O14 113.33(6) . . ?
O12 Sm2 O23 130.40(6) . . ?
O12 Sm2 O26 69.09(6) . . ?
O12 Sm2 O17 67.30(6) . . ?
O12 Sm2 O15 162.51(6) . . ?
O12 Sm2 O27 67.04(6) . . ?
O12 Sm2 O24 123.93(6) . . ?
O14 Sm2 O11 67.68(6) . . ?
O14 Sm2 O21 68.24(6) . . ?
O14 Sm2 O23 113.01(6) . . ?
O14 Sm2 O26 131.46(6) . . ?
O14 Sm2 O24 111.51(6) . . ?
O23 Sm2 O21 108.96(6) . . ?
O23 Sm2 O24 48.62(6) . . ?
O26 Sm2 O21 160.24(6) . . ?
O26 Sm2 O23 67.53(6) . . ?
O26 Sm2 O24 103.19(6) . . ?
O17 Sm2 O11 66.69(6) . . ?
O17 Sm2 O21 127.67(6) . . ?
O17 Sm2 O14 69.46(6) . . ?
O17 Sm2 O23 115.04(6) . . ?
O17 Sm2 O26 67.83(6) . . ?
O17 Sm2 O24 163.35(6) . . ?
O15 Sm2 O11 113.30(6) . . ?
O15 Sm2 O21 68.44(6) . . ?
O15 Sm2 O14 49.56(6) . . ?
O15 Sm2 O23 66.82(6) . . ?
O15 Sm2 O26 123.37(6) . . ?
O15 Sm2 O17 104.38(6) . . ?
O15 Sm2 O27 130.03(6) . . ?
O15 Sm2 O24 68.06(6) . . ?
O27 Sm2 O11 112.45(6) . . ?
O27 Sm2 O21 111.14(6) . . ?
O27 Sm2 O14 179.31(6) . . ?
O27 Sm2 O23 66.84(6) . . ?
O27 Sm2 O26 49.17(6) . . ?
O27 Sm2 O17 111.22(6) . . ?
O27 Sm2 O24 67.86(6) . . ?
O24 Sm2 O21 64.73(6) . . ?
C1 O1 Sm1 127.00(16) . . ?
N9 O18 Sm2 97.74(14) . . ?
C22 O8 Sm1 122.12(14) . . ?
C21 O8 Sm1 121.42(14) . . ?
C21 O8 C22 112.40(18) . . ?
N7 O11 Sm2 95.73(13) . . ?
N10 O20 Sm2 98.34(13) . . ?
N10 O21 Sm2 95.36(13) . . ?
N7 O12 Sm2 97.45(14) . . ?
C6 O3 Sm1 121.18(16) . . ?
C23 O9 Sm1 125.99(16) . . ?
N8 O14 Sm2 96.76(14) . . ?
N11 O23 Sm2 97.31(14) . . ?
N12 O26 Sm2 95.72(14) . . ?
C18 O7 Sm1 125.40(16) . . ?
C15 O6 Sm1 126.59(17) . . ?
C4 O2 Sm1 124.23(14) . . ?
C5 O2 Sm1 121.57(14) . . ?
C5 O2 C4 114.06(19) . . ?
C12 O4 Sm1 127.10(17) . . ?
N9 O17 Sm2 96.32(14) . . ?
N8 O15 Sm2 97.05(14) . . ?
N12 O27 Sm2 97.53(14) . . ?
C23 N6 C24 122.8(2) . . ?
C23 N6 C25 119.5(2) . . ?
C25 N6 C24 117.3(2) . . ?
C14 O5 Sm1 123.97(15) . . ?
C13 O5 Sm1 121.49(16) . . ?
C13 O5 C14 114.2(2) . . ?
N11 O24 Sm2 96.98(14) . . ?
O19 N10 O20 121.1(2) . . ?
O19 N10 O21 122.6(2) . . ?
O21 N10 O20 116.3(2) . . ?
C1 N1 C2 123.0(2) . . ?
C1 N1 C3 120.2(2) . . ?
C3 N1 C2 116.3(2) . . ?
O11 N7 Sm2 59.30(12) . . ?
O12 N7 Sm2 57.88(12) . . ?
O12 N7 O11 117.1(2) . . ?
O10 N7 Sm2 175.91(17) . . ?
O10 N7 O11 121.3(2) . . ?
O10 N7 O12 121.7(2) . . ?
O18 N9 Sm2 57.46(12) . . ?
O18 N9 O17 116.1(2) . . ?
O16 N9 Sm2 179.7(2) . . ?
O16 N9 O18 122.3(2) . . ?
O16 N9 O17 121.6(2) . . ?
O17 N9 Sm2 58.62(12) . . ?
C6 N2 C8 120.0(2) . . ?
C6 N2 C7 124.0(3) . . ?
C8 N2 C7 116.0(3) . . ?
C18 N5 C19 121.4(2) . . ?
C18 N5 C20 120.3(2) . . ?
C20 N5 C19 118.1(2) . . ?
O14 N8 Sm2 58.40(12) . . ?
O15 N8 Sm2 58.21(12) . . ?
O15 N8 O14 116.6(2) . . ?
O13 N8 Sm2 177.52(18) . . ?
O13 N8 O14 121.7(2) . . ?
O13 N8 O15 121.7(2) . . ?
O26 N12 O27 117.1(2) . . ?
O25 N12 O26 121.8(2) . . ?
O25 N12 O27 121.1(2) . . ?
C12 N3 C11 120.4(2) . . ?
C12 N3 C10 123.1(3) . . ?
C11 N3 C10 116.1(2) . . ?
O22 N11 O23 121.2(2) . . ?
O22 N11 O24 121.8(2) . . ?
O24 N11 O23 117.1(2) . . ?
N6 C24 H24A 109.5 . . ?
N6 C24 H24B 109.5 . . ?
N6 C24 H24C 109.5 . . ?
H24A C24 H24B 109.5 . . ?
H24A C24 H24C 109.5 . . ?
H24B C24 H24C 109.5 . . ?
C15 N4 C16 123.2(3) . . ?
C15 N4 C17 120.6(2) . . ?
C16 N4 C17 115.6(2) . . ?
O8 C22 H22A 110.6 . . ?
O8 C22 H22B 110.6 . . ?
O8 C22 C23 105.83(19) . . ?
H22A C22 H22B 108.7 . . ?
C23 C22 H22A 110.6 . . ?
C23 C22 H22B 110.6 . . ?
O9 C23 N6 122.9(2) . . ?
O9 C23 C22 118.9(2) . . ?
N6 C23 C22 118.2(2) . . ?
O1 C1 N1 122.8(2) . . ?
O1 C1 C4 119.1(2) . . ?
N1 C1 C4 118.0(2) . . ?
N1 C2 H2A 109.5 . . ?
N1 C2 H2B 109.5 . . ?
N1 C2 H2C 109.5 . . ?
H2A C2 H2B 109.5 . . ?
H2A C2 H2C 109.5 . . ?
H2B C2 H2C 109.5 . . ?
N1 C3 H3A 109.5 . . ?
N1 C3 H3B 109.5 . . ?
N1 C3 H3C 109.5 . . ?
H3A C3 H3B 109.5 . . ?
H3A C3 H3C 109.5 . . ?
H3B C3 H3C 109.5 . . ?
O3 C6 N2 121.8(2) . . ?
O3 C6 C5 119.6(2) . . ?
N2 C6 C5 118.6(2) . . ?
O8 C21 H21A 110.6 . . ?
O8 C21 H21B 110.6 . . ?
O8 C21 C18 105.86(19) . . ?
H21A C21 H21B 108.7 . . ?
C18 C21 H21A 110.6 . . ?
C18 C21 H21B 110.6 . . ?
O6 C15 N4 122.9(3) . . ?
O6 C15 C14 118.9(2) . . ?
N4 C15 C14 118.2(2) . . ?
O4 C12 N3 122.7(3) . . ?
O4 C12 C13 118.5(2) . . ?
N3 C12 C13 118.8(2) . . ?
O7 C18 N5 123.1(2) . . ?
O7 C18 C21 119.2(2) . . ?
N5 C18 C21 117.7(2) . . ?
O2 C4 C1 106.0(2) . . ?
O2 C4 H4A 110.5 . . ?
O2 C4 H4B 110.5 . . ?
C1 C4 H4A 110.5 . . ?
C1 C4 H4B 110.5 . . ?
H4A C4 H4B 108.7 . . ?
N6 C25 H25A 109.5 . . ?
N6 C25 H25B 109.5 . . ?
N6 C25 H25C 109.5 . . ?
H25A C25 H25B 109.5 . . ?
H25A C25 H25C 109.5 . . ?
H25B C25 H25C 109.5 . . ?
N3 C11 H11A 109.5 . . ?
N3 C11 H11B 109.5 . . ?
N3 C11 H11C 109.5 . . ?
H11A C11 H11B 109.5 . . ?
H11A C11 H11C 109.5 . . ?
H11B C11 H11C 109.5 . . ?
O5 C14 C15 106.1(2) . . ?
O5 C14 H14A 110.5 . . ?
O5 C14 H14B 110.5 . . ?
C15 C14 H14A 110.5 . . ?
C15 C14 H14B 110.5 . . ?
H14A C14 H14B 108.7 . . ?
O2 C5 C6 106.2(2) . . ?
O2 C5 H5A 110.5 . . ?
O2 C5 H5B 110.5 . . ?
C6 C5 H5A 110.5 . . ?
C6 C5 H5B 110.5 . . ?
H5A C5 H5B 108.7 . . ?
N2 C8 H8A 109.5 . . ?
N2 C8 H8B 109.5 . . ?
N2 C8 H8C 109.5 . . ?
H8A C8 H8B 109.5 . . ?
H8A C8 H8C 109.5 . . ?
H8B C8 H8C 109.5 . . ?
N4 C16 H16A 109.5 . . ?
N4 C16 H16B 109.5 . . ?
N4 C16 H16C 109.5 . . ?
H16A C16 H16B 109.5 . . ?
H16A C16 H16C 109.5 . . ?
H16B C16 H16C 109.5 . . ?
N5 C19 H19A 109.5 . . ?
N5 C19 H19B 109.5 . . ?
N5 C19 H19C 109.5 . . ?
H19A C19 H19B 109.5 . . ?
H19A C19 H19C 109.5 . . ?
H19B C19 H19C 109.5 . . ?
N5 C20 H20A 109.5 . . ?
N5 C20 H20B 109.5 . . ?
N5 C20 H20C 109.5 . . ?
H20A C20 H20B 109.5 . . ?
H20A C20 H20C 109.5 . . ?
H20B C20 H20C 109.5 . . ?
N4 C17 H17A 109.5 . . ?
N4 C17 H17B 109.5 . . ?
N4 C17 H17C 109.5 . . ?
H17A C17 H17B 109.5 . . ?
H17A C17 H17C 109.5 . . ?
H17B C17 H17C 109.5 . . ?
N3 C10 H10A 109.5 . . ?
N3 C10 H10B 109.5 . . ?
N3 C10 H10C 109.5 . . ?
H10A C10 H10B 109.5 . . ?
H10A C10 H10C 109.5 . . ?
H10B C10 H10C 109.5 . . ?
O5 C13 C12 105.7(2) . . ?
O5 C13 H13A 110.6 . . ?
O5 C13 H13B 110.6 . . ?
C12 C13 H13A 110.6 . . ?
C12 C13 H13B 110.6 . . ?
H13A C13 H13B 108.7 . . ?
N2 C7 H7A 109.5 . . ?
N2 C7 H7B 109.5 . . ?
N2 C7 H7C 109.5 . . ?
H7A C7 H7B 109.5 . . ?
H7A C7 H7C 109.5 . . ?
H7B C7 H7C 109.5 . . ?

loop_
_geom_bond_atom_site_label_1
_geom_bond_atom_site_label_2
_geom_bond_distance
_geom_bond_site_symmetry_2
_geom_bond_publ_flag
Sm1 O1 2.4055(18) . ?
Sm1 O8 2.4829(17) . ?
Sm1 O3 2.4009(17) . ?
Sm1 O9 2.4018(17) . ?
Sm1 O7 2.4157(17) . ?
Sm1 O6 2.4090(18) . ?
Sm1 O2 2.4936(17) . ?
Sm1 O4 2.3984(18) . ?
Sm1 O5 2.5145(18) . ?
Sm2 O18 2.5434(18) . ?
Sm2 O11 2.5876(18) . ?
Sm2 O20 2.5535(18) . ?
Sm2 O21 2.6252(18) . ?
Sm2 O12 2.5576(18) . ?
Sm2 O14 2.5690(18) . ?
Sm2 O23 2.6098(19) . ?
Sm2 O26 2.6065(19) . ?
Sm2 O17 2.5679(19) . ?
Sm2 O15 2.5652(19) . ?
Sm2 O27 2.5663(18) . ?
Sm2 O24 2.6225(19) . ?
O19 N10 1.229(3) . ?
O1 C1 1.248(3) . ?
O18 N9 1.265(3) . ?
O8 C22 1.424(3) . ?
O8 C21 1.424(3) . ?
O11 N7 1.270(3) . ?
O20 N10 1.278(3) . ?
O21 N10 1.261(3) . ?
O12 N7 1.260(3) . ?
O3 C6 1.248(3) . ?
O9 C23 1.255(3) . ?
O14 N8 1.267(3) . ?
O23 N11 1.268(3) . ?
O26 N12 1.259(3) . ?
O16 N9 1.225(3) . ?
O7 C18 1.247(3) . ?
O6 C15 1.249(3) . ?
O2 C4 1.422(3) . ?
O2 C5 1.416(3) . ?
O4 C12 1.251(3) . ?
O17 N9 1.274(3) . ?
O15 N8 1.263(3) . ?
O25 N12 1.234(3) . ?
O27 N12 1.264(3) . ?
N6 C24 1.466(3) . ?
N6 C23 1.317(3) . ?
N6 C25 1.462(3) . ?
O22 N11 1.232(3) . ?
O5 C14 1.424(3) . ?
O5 C13 1.415(3) . ?
O10 N7 1.232(3) . ?
O24 N11 1.257(3) . ?
O13 N8 1.234(3) . ?
N1 C1 1.319(3) . ?
N1 C2 1.464(3) . ?
N1 C3 1.461(3) . ?
N2 C6 1.318(3) . ?
N2 C8 1.459(4) . ?
N2 C7 1.460(4) . ?
N5 C18 1.322(3) . ?
N5 C19 1.460(3) . ?
N5 C20 1.454(3) . ?
N3 C12 1.323(3) . ?
N3 C11 1.451(4) . ?
N3 C10 1.463(4) . ?
C24 H24A 0.9800 . ?
C24 H24B 0.9800 . ?
C24 H24C 0.9800 . ?
N4 C15 1.323(3) . ?
N4 C16 1.457(4) . ?
N4 C17 1.460(4) . ?
C22 H22A 0.9900 . ?
C22 H22B 0.9900 . ?
C22 C23 1.517(3) . ?
C1 C4 1.514(4) . ?
C2 H2A 0.9800 . ?
C2 H2B 0.9800 . ?
C2 H2C 0.9800 . ?
C3 H3A 0.9800 . ?
C3 H3B 0.9800 . ?
C3 H3C 0.9800 . ?
C6 C5 1.509(4) . ?
C21 H21A 0.9900 . ?
C21 H21B 0.9900 . ?
C21 C18 1.511(4) . ?
C15 C14 1.512(4) . ?
C12 C13 1.519(4) . ?
C4 H4A 0.9900 . ?
C4 H4B 0.9900 . ?
C25 H25A 0.9800 . ?
C25 H25B 0.9800 . ?
C25 H25C 0.9800 . ?
C11 H11A 0.9800 . ?
C11 H11B 0.9800 . ?
C11 H11C 0.9800 . ?
C14 H14A 0.9900 . ?
C14 H14B 0.9900 . ?
C5 H5A 0.9900 . ?
C5 H5B 0.9900 . ?
C8 H8A 0.9800 . ?
C8 H8B 0.9800 . ?
C8 H8C 0.9800 . ?
C16 H16A 0.9800 . ?
C16 H16B 0.9800 . ?
C16 H16C 0.9800 . ?
C19 H19A 0.9800 . ?
C19 H19B 0.9800 . ?
C19 H19C 0.9800 . ?
C20 H20A 0.9800 . ?
C20 H20B 0.9800 . ?
C20 H20C 0.9800 . ?
C17 H17A 0.9800 . ?
C17 H17B 0.9800 . ?
C17 H17C 0.9800 . ?
C10 H10A 0.9800 . ?
C10 H10B 0.9800 . ?
C10 H10C 0.9800 . ?
C13 H13A 0.9900 . ?
C13 H13B 0.9900 . ?
C7 H7A 0.9800 . ?
C7 H7B 0.9800 . ?
C7 H7C 0.9800 . ?

loop_
_geom_torsion_atom_site_label_1
_geom_torsion_atom_site_label_2
_geom_torsion_atom_site_label_3
_geom_torsion_atom_site_label_4
_geom_torsion
_geom_torsion_site_symmetry_1
_geom_torsion_site_symmetry_2
_geom_torsion_site_symmetry_3
_geom_torsion_site_symmetry_4
_geom_torsion_publ_flag
Sm1 O1 C1 N1 170.01(17) . . . . ?
Sm1 O1 C1 C4 -10.9(3) . . . . ?
Sm1 O8 C22 C23 23.2(2) . . . . ?
Sm1 O8 C21 C18 -26.2(2) . . . . ?
Sm1 O3 C6 N2 144.1(2) . . . . ?
Sm1 O3 C6 C5 -33.5(3) . . . . ?
Sm1 O9 C23 N6 -176.29(17) . . . . ?
Sm1 O9 C23 C22 6.0(3) . . . . ?
Sm1 O7 C18 N5 -176.92(17) . . . . ?
Sm1 O7 C18 C21 3.6(3) . . . . ?
Sm1 O6 C15 N4 -160.70(18) . . . . ?
Sm1 O6 C15 C14 20.3(3) . . . . ?
Sm1 O2 C4 C1 9.6(3) . . . . ?
Sm1 O2 C5 C6 9.9(3) . . . . ?
Sm1 O4 C12 N3 179.40(18) . . . . ?
Sm1 O4 C12 C13 1.5(3) . . . . ?
Sm1 O5 C14 C15 -2.0(3) . . . . ?
Sm1 O5 C13 C12 -25.6(3) . . . . ?
Sm2 O18 N9 O16 179.7(2) . . . . ?
Sm2 O18 N9 O17 -1.6(2) . . . . ?
Sm2 O11 N7 O12 -4.0(2) . . . . ?
Sm2 O11 N7 O10 175.3(2) . . . . ?
Sm2 O20 N10 O19 -171.08(19) . . . . ?
Sm2 O20 N10 O21 8.9(2) . . . . ?
Sm2 O21 N10 O19 171.4(2) . . . . ?
Sm2 O21 N10 O20 -8.6(2) . . . . ?
Sm2 O12 N7 O11 4.1(2) . . . . ?
Sm2 O12 N7 O10 -175.2(2) . . . . ?
Sm2 O14 N8 O15 2.4(2) . . . . ?
Sm2 O14 N8 O13 -177.1(2) . . . . ?
Sm2 O23 N11 O22 -179.0(2) . . . . ?
Sm2 O23 N11 O24 1.9(2) . . . . ?
Sm2 O26 N12 O25 -172.6(2) . . . . ?
Sm2 O26 N12 O27 6.5(2) . . . . ?
Sm2 O17 N9 O18 1.6(2) . . . . ?
Sm2 O17 N9 O16 -179.8(2) . . . . ?
Sm2 O15 N8 O14 -2.4(2) . . . . ?
Sm2 O15 N8 O13 177.1(2) . . . . ?
Sm2 O27 N12 O26 -6.7(2) . . . . ?
Sm2 O27 N12 O25 172.5(2) . . . . ?
Sm2 O24 N11 O23 -1.9(2) . . . . ?
Sm2 O24 N11 O22 179.0(2) . . . . ?
O1 C1 C4 O2 0.3(3) . . . . ?
O8 C22 C23 O9 -18.2(3) . . . . ?
O8 C22 C23 N6 164.0(2) . . . . ?
O8 C21 C18 O7 14.4(3) . . . . ?
O8 C21 C18 N5 -165.0(2) . . . . ?
O3 C6 C5 O2 14.1(3) . . . . ?
O6 C15 C14 O5 -10.5(3) . . . . ?
O4 C12 C13 O5 15.5(3) . . . . ?
N1 C1 C4 O2 179.5(2) . . . . ?
N2 C6 C5 O2 -163.6(2) . . . . ?
N3 C12 C13 O5 -162.5(2) . . . . ?
C24 N6 C23 O9 174.7(2) . . . . ?
C24 N6 C23 C22 -7.6(4) . . . . ?
N4 C15 C14 O5 170.4(2) . . . . ?
C22 O8 C21 C18 175.98(19) . . . . ?
C2 N1 C1 O1 179.1(2) . . . . ?
C2 N1 C1 C4 -0.1(4) . . . . ?
C3 N1 C1 O1 7.8(4) . . . . ?
C3 N1 C1 C4 -171.3(2) . . . . ?
C21 O8 C22 C23 -179.17(19) . . . . ?
C4 O2 C5 C6 -174.3(2) . . . . ?
C25 N6 C23 O9 2.3(4) . . . . ?
C25 N6 C23 C22 -180.0(2) . . . . ?
C11 N3 C12 O4 0.1(4) . . . . ?
C11 N3 C12 C13 178.0(3) . . . . ?
C14 O5 C13 C12 161.0(2) . . . . ?
C5 O2 C4 C1 -166.1(2) . . . . ?
C8 N2 C6 O3 -4.7(5) . . . . ?
C8 N2 C6 C5 172.9(3) . . . . ?
C16 N4 C15 O6 -176.7(2) . . . . ?
C16 N4 C15 C14 2.3(4) . . . . ?
C19 N5 C18 O7 177.4(2) . . . . ?
C19 N5 C18 C21 -3.2(3) . . . . ?
C20 N5 C18 O7 -7.6(4) . . . . ?
C20 N5 C18 C21 171.8(2) . . . . ?
C17 N4 C15 O6 -5.9(4) . . . . ?
C17 N4 C15 C14 173.1(2) . . . . ?
C10 N3 C12 O4 172.1(3) . . . . ?
C10 N3 C12 C13 -10.0(4) . . . . ?
C13 O5 C14 C15 171.2(2) . . . . ?
C7 N2 C6 O3 175.5(4) . . . . ?
C7 N2 C6 C5 -6.9(5) . . . . ?
